data_7707529
loop_
_publ_author_name
'Wang, Fei'
'Gong, Hui-Wen'
'Zhang, Yan'
'Xue, An-Qi'
'Zhu, Wen-Hua'
'Zhang, Yi-Quan'
'Huang, Zhen-Na'
'Sun, Hao-Ling'
'Liu, Bei'
'Fang, Yue-Yi'
'Gao, Song'

_publ_section_title
;
 The comparative studies on the magnetic relaxation behaviour of the
 axially-elongated pentagonal-bipyramidal dysprosium and erbium ions in
 similar one-dimensional chain structures.
;
_journal_issue 25
_journal_name_full 'Dalton transactions (Cambridge, England : 2003)'
_journal_page_first 8736
_journal_page_last 8745
_journal_paper_doi 10.1039/d1dt00944c
_journal_volume 50
_journal_year 2021
_chemical_formula_moiety 'C36 H35 Er Fe N11 O5, 4(H2 O)'
_chemical_formula_sum 'C36 H43 Er Fe N11 O9'
_chemical_formula_weight 996.92
_chemical_name_common {[ErFe(CN)6](2-PNO)5}(H2O)4,15Jan26e
_space_group_crystal_system monoclinic
_space_group_IT_number 9
_space_group_name_Hall 'C -2yc'
_space_group_name_H-M_alt 'C 1 c 1'
_atom_sites_solution_hydrogens mixed
_atom_sites_solution_primary direct
_atom_sites_solution_secondary difmap
_audit_creation_date 2020-10-08
_audit_creation_method
;
Olex2 1.2
(compiled 2018.05.29 svn.r3508 for OlexSys, GUI svn.r5506)
;
_audit_update_record
;
2021-03-22 deposited with the CCDC.	2021-05-27 downloaded from the CCDC.
;
_cell_angle_alpha 90
_cell_angle_beta 94.930(5)
_cell_angle_gamma 90
_cell_formula_units_Z 4
_cell_length_a 17.4692(19)
_cell_length_b 12.6996(13)
_cell_length_c 20.397(2)
_cell_measurement_reflns_used 2867
_cell_measurement_temperature 298(2)
_cell_measurement_theta_max 24.2719
_cell_measurement_theta_min 3.2084
_cell_volume 4508.4(8)
_computing_cell_refinement 'SAINT v8.34A (Bruker, 2013)'
_computing_data_collection 'APEX2 (Bruker, 2005)'
_computing_data_reduction 'SAINT v8.34A (Bruker, 2013)'
_computing_molecular_graphics 'Olex2 (Dolomanov et al., 2009)'
_computing_publication_material 'Olex2 (Dolomanov et al., 2009)'
_computing_structure_refinement 'ShelXL (Sheldrick, 2015)'
_computing_structure_solution 'ShelXS (Sheldrick, 2008)'
_diffrn_ambient_temperature 298.0
_diffrn_measured_fraction_theta_full 0.981
_diffrn_measured_fraction_theta_max 0.976
_diffrn_measurement_device_type 'PHOTON100 CMOS detector'
_diffrn_measurement_method 'omega scan'
_diffrn_radiation_monochromator 'TRIUMPH curved crystal monochromator'
_diffrn_radiation_type MoK\a
_diffrn_radiation_wavelength 0.71073
_diffrn_reflns_av_R_equivalents 0.0571
_diffrn_reflns_av_unetI/netI 0.0874
_diffrn_reflns_Laue_measured_fraction_full 0.981
_diffrn_reflns_Laue_measured_fraction_max 0.976
_diffrn_reflns_limit_h_max 21
_diffrn_reflns_limit_h_min -21
_diffrn_reflns_limit_k_max 15
_diffrn_reflns_limit_k_min -15
_diffrn_reflns_limit_l_max 21
_diffrn_reflns_limit_l_min -24
_diffrn_reflns_number 10291
_diffrn_reflns_point_group_measured_fraction_full 0.822
_diffrn_reflns_point_group_measured_fraction_max 0.817
_diffrn_reflns_theta_full 25.242
_diffrn_reflns_theta_max 25.393
_diffrn_reflns_theta_min 3.208
_diffrn_source 'fine-focus sealed tube'
_exptl_absorpt_coefficient_mu 2.230
_exptl_absorpt_correction_T_max 0.7452
_exptl_absorpt_correction_T_min 0.6393
_exptl_absorpt_correction_type multi-scan
_exptl_absorpt_process_details 'SADABS (Bruker, 2013)'
_exptl_crystal_colour yellow
_exptl_crystal_density_diffrn 1.469
_exptl_crystal_description block
_exptl_crystal_F_000 2008
_exptl_crystal_size_max 0.23
_exptl_crystal_size_mid 0.21
_exptl_crystal_size_min 0.17
_refine_diff_density_max 0.628
_refine_diff_density_min -0.960
_refine_diff_density_rms 0.118
_refine_ls_abs_structure_details
;
 Flack x determined using 1848 quotients [(I+)-(I-)]/[(I+)+(I-)]
 (Parsons, Flack and Wagner, Acta Cryst. B69 (2013) 249-259).
;
_refine_ls_abs_structure_Flack -0.043(12)
_refine_ls_extinction_method none
_refine_ls_goodness_of_fit_ref 1.034
_refine_ls_hydrogen_treatment mixed
_refine_ls_matrix_type full
_refine_ls_number_parameters 547
_refine_ls_number_reflns 6762
_refine_ls_number_restraints 14
_refine_ls_restrained_S_all 1.033
_refine_ls_R_factor_all 0.0754
_refine_ls_R_factor_gt 0.0464
_refine_ls_shift/su_max 0.001
_refine_ls_shift/su_mean 0.000
_refine_ls_structure_factor_coef Fsqd
_refine_ls_weighting_details 'w=1/[\s^2^(Fo^2^)+(0.0201P)^2^+15.8975P] where P=(Fo^2^+2Fc^2^)/3'
_refine_ls_weighting_scheme calc
_refine_ls_wR_factor_gt 0.0749
_refine_ls_wR_factor_ref 0.0858
_reflns_Friedel_coverage 0.673
_reflns_Friedel_fraction_full 0.664
_reflns_Friedel_fraction_max 0.658
_reflns_number_gt 5435
_reflns_number_total 6762
_reflns_threshold_expression 'I > 2\s(I)'
_cod_data_source_file d1dt00944c2.cif
_cod_data_source_block a_CCDC3
_cod_depositor_comments 'Adding full bibliography for 7707526--7707530.cif.'
_cod_database_code 7707529
_shelxl_version_number 2014/6
_shelx_space_group_comment
;
The symmetry employed for this shelxl refinement is uniquely defined
by the following loop, which should always be used as a source of
symmetry information in preference to the above space-group names.
They are only intended as comments.
;
_shelx_estimated_absorpt_t_max 0.703
_shelx_estimated_absorpt_t_min 0.628
_olex2_refinement_description
;
1. Fixed Uiso
 At 1.2 times of:
  All C(H) groups, All O(H,H,H,H,H,H,H,H) groups
 At 1.5 times of:
  All C(H,H,H) groups
2. Restrained distances
 O6-H6A = O6-H6B
 0.96 with sigma of 0.02
 H6A-H6B
 1.52 with sigma of 0.02
 O7-H7A = O7-H7B
 0.96 with sigma of 0.02
 H7A-H7B
 1.52 with sigma of 0.02
 O8-H8B = O8-H8A
 0.96 with sigma of 0.02
 H8B-H8A
 1.52 with sigma of 0.02
 O9-H9B = O9-H9A
 0.96 with sigma of 0.02
 H9B-H9A
 1.52 with sigma of 0.02
3. Uiso/Uaniso restraints and constraints
Uiso(H7A) = Uiso(H7B)
Uiso(H8B) = Uiso(H8A)
Uiso(H9B) = Uiso(H9A)
Uiso(H6A) = Uiso(H6B)
4.a Me refined with riding coordinates:
 C18(H18A,H18B,H18C), C30(H30A,H30B,H30C), C12(H12A,H12B,H12C), C24(H24A,H24B,
 H24C), C36(H36A,H36B,H36C)
4.b Aromatic/amide H refined with riding coordinates:
 C10(H10), C11(H11), C29(H29), C8(H8), C9(H9), C17(H17), C23(H23), C26(H26),
 C28(H28), C35(H35), C14(H14), C16(H16), C32(H32), C21(H21), C34(H34), C15(H15),
  C27(H27), C33(H33), C20(H20), C22(H22)
;
_olex2_submission_special_instructions 'No special instructions were received'

loop_
_space_group_symop_operation_xyz
'x, y, z'
'x, -y, z+1/2'
'x+1/2, y+1/2, z'
'x+1/2, -y+1/2, z+1/2'

loop_
_atom_site_label
_atom_site_type_symbol
_atom_site_fract_x
_atom_site_fract_y
_atom_site_fract_z
_atom_site_U_iso_or_equiv
_atom_site_adp_type
_atom_site_occupancy
_atom_site_site_symmetry_order
_atom_site_calc_flag
_atom_site_refinement_flags_posn
_atom_site_refinement_flags_adp
_atom_site_refinement_flags_occupancy
_atom_site_disorder_assembly
_atom_site_disorder_group
Er1 Er 0.84659(4) 0.57786(4) 0.97202(4) 0.02910(14) Uani 1 1 d . . . . .
Fe1 Fe 1.09947(11) 0.82068(15) 0.96584(10) 0.0314(4) Uani 1 1 d . . . . .
O5 O 0.7752(5) 0.6743(7) 0.8962(5) 0.043(2) Uani 1 1 d . . . . .
N1 N 0.9579(6) 0.6791(8) 0.9648(6) 0.042(3) Uani 1 1 d . . . . .
C6 C 1.0435(8) 0.9181(13) 0.9078(8) 0.057(4) Uani 1 1 d . . . . .
N9 N 0.9696(6) 0.4179(9) 1.0540(6) 0.043(3) Uani 1 1 d . . . . .
O1 O 0.8037(5) 0.7228(6) 1.0226(4) 0.043(2) Uani 1 1 d . . . . .
O3 O 0.9322(6) 0.4428(8) 0.9955(6) 0.046(3) Uani 1 1 d . . . . .
C2 C 1.1882(6) 0.9111(10) 0.9677(6) 0.033(3) Uani 1 1 d . . . . .
C1 C 1.0121(7) 0.7314(11) 0.9640(6) 0.030(3) Uani 1 1 d . . . . .
N3 N 1.0407(8) 0.9454(11) 1.0815(8) 0.076(5) Uani 1 1 d . . . . .
O2 O 0.8536(6) 0.5455(8) 1.0821(5) 0.045(3) Uani 1 1 d . . . . .
C5 C 1.1344(7) 0.7420(10) 0.8914(7) 0.035(3) Uani 1 1 d . . . . .
N4 N 1.1836(7) 0.6707(10) 1.0672(7) 0.058(4) Uani 1 1 d . . . . .
N7 N 0.7892(7) 0.8210(10) 0.9995(5) 0.049(3) Uani 1 1 d . . . . .
N5 N 1.1521(7) 0.6922(9) 0.8484(7) 0.056(4) Uani 1 1 d . . . . .
N10 N 0.9296(7) 0.4526(9) 0.8571(6) 0.054(3) Uani 1 1 d . . . . .
N6 N 1.0116(8) 0.9762(12) 0.8735(9) 0.089(5) Uani 1 1 d . . . . .
C25 C 0.9217(10) 0.3492(14) 0.8534(8) 0.067(5) Uani 1 1 d . . . . .
C7 C 0.7185(10) 0.8526(15) 0.9870(8) 0.067(5) Uani 1 1 d . . . . .
N2 N 1.2399(7) 0.9662(11) 0.9688(8) 0.048(4) Uani 1 1 d . . . . .
C10 C 0.8359(18) 0.9865(11) 0.9686(15) 0.083(6) Uani 1 1 d . . . . .
H10 H 0.8770 1.0311 0.9628 0.100 Uiso 1 1 calc R . . . .
O4 O 0.8699(5) 0.5100(8) 0.8719(5) 0.046(3) Uani 1 1 d . . . . .
C3 C 1.0641(7) 0.8985(11) 1.0389(8) 0.049(4) Uani 1 1 d . . . . .
C11 C 0.8485(14) 0.8868(10) 0.9920(9) 0.067(7) Uani 1 1 d . . . . .
H11 H 0.8985 0.8640 1.0030 0.081 Uiso 1 1 calc R . . . .
C4 C 1.1539(7) 0.7257(12) 1.0305(7) 0.041(3) Uani 1 1 d . . . . .
C29 C 0.9962(9) 0.5035(14) 0.8423(8) 0.066(5) Uani 1 1 d . . . . .
H29 H 0.9991 0.5766 0.8439 0.079 Uiso 1 1 calc R . . . .
C8 C 0.7031(12) 0.9547(15) 0.9622(10) 0.078(6) Uani 1 1 d . . . . .
H8 H 0.6527 0.9765 0.9518 0.093 Uiso 1 1 calc R . . . .
C9 C 0.7616(13) 1.0201(16) 0.9536(11) 0.092(7) Uani 1 1 d . . . . .
H9 H 0.7521 1.0879 0.9376 0.111 Uiso 1 1 calc R . . . .
N11 N 0.7443(7) 0.6644(9) 0.8342(7) 0.051(3) Uani 1 1 d . . . . .
N8 N 0.8106(7) 0.5959(8) 1.1246(5) 0.046(3) Uani 1 1 d . . . . .
C18 C 0.9240(12) 0.7025(19) 1.1545(12) 0.083(8) Uani 1 1 d . . . . .
H18A H 0.9388 0.7603 1.1832 0.125 Uiso 1 1 calc R . . . .
H18B H 0.9559 0.6427 1.1662 0.125 Uiso 1 1 calc R . . . .
H18C H 0.9302 0.7223 1.1098 0.125 Uiso 1 1 calc R . . . .
C17 C 0.7368(9) 0.5675(13) 1.1266(8) 0.057(4) Uani 1 1 d . . . . .
H17 H 0.7162 0.5143 1.0992 0.069 Uiso 1 1 calc R . . . .
C23 C 1.0275(8) 0.4804(13) 1.0759(9) 0.059(4) Uani 1 1 d . . . . .
H23 H 1.0413 0.5372 1.0507 0.071 Uiso 1 1 calc R . . . .
C19 C 0.9491(9) 0.3315(12) 1.0868(9) 0.058(4) Uani 1 1 d . . . . .
C26 C 0.9858(10) 0.2903(15) 0.8360(9) 0.077(6) Uani 1 1 d . . . . .
H26 H 0.9822 0.2173 0.8341 0.092 Uiso 1 1 calc R . . . .
C31 C 0.7741(12) 0.7208(16) 0.7877(11) 0.059(6) Uani 1 1 d . . . . .
C28 C 1.0566(10) 0.4467(16) 0.8255(9) 0.083(6) Uani 1 1 d . . . . .
H28 H 1.1018 0.4800 0.8162 0.100 Uiso 1 1 calc R . . . .
C13 C 0.8432(10) 0.6756(12) 1.1610(7) 0.058(4) Uani 1 1 d . . . . .
C35 C 0.6814(9) 0.6013(11) 0.8231(8) 0.056(4) Uani 1 1 d . . . . .
H35 H 0.6642 0.5600 0.8565 0.067 Uiso 1 1 calc R . . . .
C14 C 0.7968(12) 0.7262(15) 1.2022(9) 0.084(6) Uani 1 1 d . . . . .
H14 H 0.8166 0.7822 1.2277 0.101 Uiso 1 1 calc R . . . .
C30 C 0.8506(10) 0.3010(14) 0.8696(9) 0.075(6) Uani 1 1 d . . . . .
H30A H 0.8539 0.2261 0.8644 0.112 Uiso 1 1 calc R . . . .
H30B H 0.8420 0.3173 0.9143 0.112 Uiso 1 1 calc R . . . .
H30C H 0.8088 0.3277 0.8407 0.112 Uiso 1 1 calc R . . . .
C16 C 0.6922(11) 0.6167(14) 1.1688(9) 0.075(6) Uani 1 1 d . . . . .
H16 H 0.6416 0.5955 1.1712 0.090 Uiso 1 1 calc R . . . .
C32 C 0.7374(14) 0.7178(17) 0.7244(10) 0.091(7) Uani 1 1 d . . . . .
H32 H 0.7573 0.7566 0.6911 0.110 Uiso 1 1 calc R . . . .
C12 C 0.6561(10) 0.7764(16) 0.9992(10) 0.092(7) Uani 1 1 d . . . . .
H12A H 0.6070 0.8087 0.9882 0.139 Uiso 1 1 calc R . . . .
H12B H 0.6608 0.7149 0.9725 0.139 Uiso 1 1 calc R . . . .
H12C H 0.6605 0.7565 1.0448 0.139 Uiso 1 1 calc R . . . .
C21 C 1.0475(11) 0.3731(17) 1.1707(10) 0.085(6) Uani 1 1 d . . . . .
H21 H 1.0742 0.3571 1.2110 0.102 Uiso 1 1 calc R . . . .
C34 C 0.6449(11) 0.6005(14) 0.7622(10) 0.079(5) Uani 1 1 d . . . . .
H34 H 0.6005 0.5607 0.7539 0.095 Uiso 1 1 calc R . . . .
C15 C 0.7211(14) 0.6955(16) 1.2065(10) 0.089(7) Uani 1 1 d . . . . .
H15 H 0.6909 0.7294 1.2354 0.107 Uiso 1 1 calc R . . . .
C27 C 1.0505(13) 0.3359(16) 0.8224(10) 0.094(7) Uani 1 1 d . . . . .
H27 H 1.0916 0.2955 0.8109 0.113 Uiso 1 1 calc R . . . .
C33 C 0.6734(15) 0.6596(18) 0.7105(11) 0.102(8) Uani 1 1 d . . . . .
H33 H 0.6487 0.6583 0.6683 0.122 Uiso 1 1 calc R . . . .
C20 C 0.9891(10) 0.3099(14) 1.1457(10) 0.074(5) Uani 1 1 d . . . . .
H20 H 0.9762 0.2507 1.1693 0.089 Uiso 1 1 calc R . . . .
C24 C 0.8847(11) 0.2700(14) 1.0566(10) 0.095(7) Uani 1 1 d . . . . .
H24A H 0.8754 0.2109 1.0842 0.142 Uiso 1 1 calc R . . . .
H24B H 0.8396 0.3134 1.0515 0.142 Uiso 1 1 calc R . . . .
H24C H 0.8968 0.2453 1.0142 0.142 Uiso 1 1 calc R . . . .
C22 C 1.0668(10) 0.4603(16) 1.1363(10) 0.085(6) Uani 1 1 d . . . . .
H22 H 1.1056 0.5053 1.1533 0.102 Uiso 1 1 calc R . . . .
C36 C 0.8425(10) 0.7832(14) 0.8057(9) 0.088(6) Uani 1 1 d . . . . .
H36A H 0.8575 0.8195 0.7675 0.132 Uiso 1 1 calc R . . . .
H36B H 0.8318 0.8336 0.8387 0.132 Uiso 1 1 calc R . . . .
H36C H 0.8835 0.7377 0.8226 0.132 Uiso 1 1 calc R . . . .
O6 O 0.9279(9) 1.0320(17) 1.1618(9) 0.101(6) Uani 1 1 d D . . . .
O9 O 1.2357(10) 0.5335(13) 0.7725(8) 0.088(5) Uani 1 1 d D . . . .
O8 O 0.8961(8) 1.0588(10) 0.7818(7) 0.076(4) Uani 1 1 d D . . . .
O7 O 1.2683(9) 0.5047(14) 1.1386(9) 0.114(6) Uani 1 1 d D . . . .
H9A H 1.265(11) 0.471(10) 0.784(8) 0.137 Uiso 1 1 d DR . . . .
H9B H 1.213(10) 0.554(13) 0.811(5) 0.137 Uiso 1 1 d DR . . . .
H8A H 0.914(11) 1.044(14) 0.739(4) 0.137 Uiso 1 1 d DR . . . .
H8B H 0.917(12) 1.002(12) 0.809(7) 0.137 Uiso 1 1 d DR . . . .
H7A H 1.255(9) 0.577(5) 1.132(11) 0.137 Uiso 1 1 d DR . . . .
H7B H 1.321(4) 0.503(13) 1.154(11) 0.137 Uiso 1 1 d DR . . . .
H6A H 0.960(8) 0.982(12) 1.141(10) 0.137 Uiso 1 1 d DR . . . .
H6B H 0.965(8) 1.073(14) 1.189(10) 0.137 Uiso 1 1 d DR . . . .

loop_
_atom_site_aniso_label
_atom_site_aniso_U_11
_atom_site_aniso_U_22
_atom_site_aniso_U_33
_atom_site_aniso_U_23
_atom_site_aniso_U_13
_atom_site_aniso_U_12
Er1 0.0238(2) 0.0285(2) 0.0351(3) -0.0023(4) 0.00322(18) -0.0101(4)
Fe1 0.0220(8) 0.0312(9) 0.0408(12) 0.0024(8) 0.0017(8) -0.0111(7)
O5 0.060(6) 0.042(5) 0.026(6) -0.002(5) -0.004(5) 0.004(5)
N1 0.027(7) 0.040(7) 0.060(9) -0.002(6) 0.007(6) -0.018(6)
C6 0.041(8) 0.050(9) 0.082(13) 0.023(11) 0.006(8) -0.004(9)
N9 0.038(6) 0.044(7) 0.048(8) -0.005(7) 0.003(6) 0.003(6)
O1 0.053(6) 0.033(5) 0.043(6) 0.004(4) 0.004(5) 0.010(4)
O3 0.051(7) 0.043(7) 0.043(8) 0.001(5) 0.000(5) -0.006(5)
C2 0.028(7) 0.032(7) 0.040(8) 0.006(7) 0.011(6) -0.003(7)
C1 0.031(8) 0.036(8) 0.025(8) 0.004(6) 0.004(6) 0.006(7)
N3 0.061(9) 0.085(12) 0.084(12) -0.037(9) 0.018(8) -0.006(8)
O2 0.052(7) 0.041(6) 0.042(7) -0.004(5) 0.007(5) 0.000(5)
C5 0.032(7) 0.035(8) 0.036(9) 0.007(7) -0.002(6) -0.009(6)
N4 0.064(9) 0.054(8) 0.054(10) 0.010(7) -0.009(7) 0.009(7)
N7 0.043(7) 0.065(8) 0.037(7) -0.015(6) -0.002(6) 0.018(7)
N5 0.060(8) 0.054(8) 0.053(9) -0.010(7) 0.006(7) 0.002(7)
N10 0.059(8) 0.058(9) 0.044(8) -0.016(6) -0.001(6) -0.002(7)
N6 0.076(11) 0.090(12) 0.096(14) 0.051(10) -0.023(10) -0.003(9)
C25 0.079(12) 0.068(12) 0.054(11) -0.017(9) 0.007(9) -0.021(10)
C7 0.062(12) 0.095(14) 0.044(11) -0.012(10) 0.008(9) 0.006(11)
N2 0.024(7) 0.049(8) 0.071(12) 0.006(8) 0.012(7) -0.024(7)
C10 0.114(17) 0.038(8) 0.098(14) 0.006(15) 0.021(12) -0.008(15)
O4 0.032(6) 0.062(8) 0.044(7) -0.008(6) 0.008(5) 0.004(5)
C3 0.028(7) 0.044(10) 0.074(12) -0.008(8) 0.005(8) -0.012(6)
C11 0.059(9) 0.039(8) 0.11(2) -0.005(9) 0.016(13) 0.001(9)
C4 0.030(7) 0.051(9) 0.041(9) 0.002(8) 0.000(7) -0.016(7)
C29 0.045(10) 0.077(12) 0.077(14) -0.010(10) 0.021(9) -0.005(9)
C8 0.083(15) 0.078(13) 0.072(14) -0.005(11) -0.002(12) 0.031(11)
C9 0.103(17) 0.074(14) 0.099(18) 0.006(12) -0.002(14) 0.042(13)
N11 0.061(8) 0.035(7) 0.057(10) 0.002(7) 0.014(7) 0.011(6)
N8 0.075(9) 0.034(7) 0.029(7) -0.003(5) 0.010(6) 0.006(6)
C18 0.072(16) 0.089(18) 0.08(2) -0.023(13) -0.020(14) 0.000(13)
C17 0.059(10) 0.059(10) 0.059(11) 0.005(9) 0.032(9) -0.007(9)
C23 0.038(9) 0.066(11) 0.071(13) 0.008(9) -0.007(8) -0.006(8)
C19 0.065(11) 0.042(9) 0.065(12) 0.011(8) 0.002(9) -0.005(8)
C26 0.062(12) 0.080(13) 0.089(16) -0.032(11) 0.017(11) 0.006(11)
C31 0.067(14) 0.055(12) 0.056(15) -0.007(10) 0.007(11) 0.004(10)
C28 0.049(10) 0.110(17) 0.093(16) -0.022(12) 0.015(10) -0.021(10)
C13 0.088(13) 0.059(10) 0.026(9) -0.004(8) 0.000(8) 0.011(10)
C35 0.070(11) 0.040(9) 0.054(11) 0.000(7) -0.013(9) -0.001(8)
C14 0.111(16) 0.087(14) 0.054(13) -0.019(10) -0.002(12) 0.025(13)
C30 0.076(13) 0.074(13) 0.077(15) -0.019(10) 0.021(11) -0.024(11)
C16 0.087(13) 0.088(14) 0.055(13) 0.006(10) 0.035(11) 0.009(11)
C32 0.13(2) 0.095(15) 0.040(12) -0.006(11) -0.021(13) 0.019(14)
C12 0.059(12) 0.127(19) 0.090(18) -0.026(14) -0.003(11) 0.035(13)
C21 0.075(14) 0.100(16) 0.076(15) 0.014(13) -0.019(12) 0.032(12)
C34 0.094(14) 0.079(14) 0.061(13) -0.024(11) -0.014(11) 0.003(11)
C15 0.126(18) 0.091(15) 0.057(14) -0.002(11) 0.044(13) 0.041(14)
C27 0.096(16) 0.089(15) 0.100(18) -0.035(13) 0.016(13) 0.013(13)
C33 0.14(2) 0.105(18) 0.052(14) -0.025(13) -0.017(14) 0.028(16)
C20 0.082(13) 0.071(12) 0.068(14) 0.018(10) -0.006(11) 0.014(11)
C24 0.111(17) 0.069(13) 0.099(18) 0.025(12) -0.030(13) -0.039(12)
C22 0.055(11) 0.099(15) 0.096(18) 0.003(13) -0.020(11) 0.010(10)
C36 0.090(14) 0.079(13) 0.096(17) 0.009(11) 0.009(12) -0.018(12)
O6 0.108(13) 0.106(13) 0.093(14) -0.007(10) 0.038(10) 0.015(10)
O9 0.099(12) 0.082(11) 0.087(13) -0.009(9) 0.024(10) 0.010(9)
O8 0.083(9) 0.066(8) 0.077(10) 0.001(7) -0.015(8) 0.011(7)
O7 0.089(11) 0.146(15) 0.106(14) 0.045(12) 0.000(10) 0.031(10)

loop_
_atom_type_symbol
_atom_type_description
_atom_type_scat_dispersion_real
_atom_type_scat_dispersion_imag
_atom_type_scat_source
C C 0.0033 0.0016 'International Tables Vol C Tables 4.2.6.8 and 6.1.1.4'
H H 0.0000 0.0000 'International Tables Vol C Tables 4.2.6.8 and 6.1.1.4'
N N 0.0061 0.0033 'International Tables Vol C Tables 4.2.6.8 and 6.1.1.4'
O O 0.0106 0.0060 'International Tables Vol C Tables 4.2.6.8 and 6.1.1.4'
Fe Fe 0.3463 0.8444 'International Tables Vol C Tables 4.2.6.8 and 6.1.1.4'
Er Er -0.2586 4.9576 'International Tables Vol C Tables 4.2.6.8 and 6.1.1.4'

loop_
_geom_angle_atom_site_label_1
_geom_angle_atom_site_label_2
_geom_angle_atom_site_label_3
_geom_angle
_geom_angle_site_symmetry_1
_geom_angle_site_symmetry_3
_geom_angle_publ_flag
O5 Er1 N1 94.1(4) . . ?
O5 Er1 O1 71.8(3) . . ?
O5 Er1 O3 149.0(3) . . ?
O5 Er1 O2 138.8(3) . . ?
O5 Er1 N2 85.3(4) . 3_445 ?
O5 Er1 O4 73.9(3) . . ?
O1 Er1 N1 83.8(3) . . ?
O1 Er1 O3 138.2(4) . . ?
O1 Er1 O2 71.9(3) . . ?
O1 Er1 N2 102.2(4) . 3_445 ?
O1 Er1 O4 143.5(3) . . ?
O3 Er1 N1 83.9(4) . . ?
O3 Er1 N2 93.2(4) . 3_445 ?
O2 Er1 N1 100.7(4) . . ?
O2 Er1 O3 71.4(4) . . ?
O2 Er1 N2 83.9(4) . 3_445 ?
O2 Er1 O4 144.6(3) . . ?
N2 Er1 N1 173.4(5) 3_445 . ?
O4 Er1 N1 86.4(4) . . ?
O4 Er1 O3 75.1(4) . . ?
O4 Er1 N2 87.1(4) . 3_445 ?
C6 Fe1 C2 89.7(6) . . ?
C6 Fe1 C5 91.5(6) . . ?
C6 Fe1 C3 88.1(7) . . ?
C6 Fe1 C4 176.0(7) . . ?
C2 Fe1 C5 90.9(5) . . ?
C2 Fe1 C3 89.4(5) . . ?
C2 Fe1 C4 90.6(5) . . ?
C1 Fe1 C6 90.4(6) . . ?
C1 Fe1 C2 180.0(8) . . ?
C1 Fe1 C5 89.1(5) . . ?
C1 Fe1 C3 90.6(5) . . ?
C1 Fe1 C4 89.3(5) . . ?
C5 Fe1 C4 92.4(6) . . ?
C3 Fe1 C5 179.5(6) . . ?
C3 Fe1 C4 88.0(6) . . ?
N11 O5 Er1 138.5(7) . . ?
C1 N1 Er1 176.6(10) . . ?
N6 C6 Fe1 178.9(14) . . ?
O3 N9 C19 120.1(12) . . ?
C23 N9 O3 117.0(13) . . ?
C23 N9 C19 122.9(14) . . ?
N7 O1 Er1 130.5(7) . . ?
N9 O3 Er1 128.1(8) . . ?
N2 C2 Fe1 178.8(12) . . ?
N1 C1 Fe1 177.6(12) . . ?
N8 O2 Er1 124.1(8) . . ?
N5 C5 Fe1 176.6(12) . . ?
C7 N7 O1 119.9(14) . . ?
C7 N7 C11 120.7(15) . . ?
C11 N7 O1 119.4(12) . . ?
C25 N10 O4 118.6(14) . . ?
C25 N10 C29 122.4(14) . . ?
O4 N10 C29 118.9(12) . . ?
N10 C25 C26 117.3(16) . . ?
N10 C25 C30 119.6(16) . . ?
C26 C25 C30 123.1(16) . . ?
N7 C7 C8 120.1(18) . . ?
N7 C7 C12 117.4(17) . . ?
C8 C7 C12 122.5(18) . . ?
C2 N2 Er1 179.4(14) . 3 ?
C11 C10 H10 120.4 . . ?
C11 C10 C9 119(2) . . ?
C9 C10 H10 120.4 . . ?
N10 O4 Er1 127.9(8) . . ?
N3 C3 Fe1 177.9(15) . . ?
N7 C11 C10 121(2) . . ?
N7 C11 H11 119.6 . . ?
C10 C11 H11 119.6 . . ?
N4 C4 Fe1 178.7(13) . . ?
N10 C29 H29 120.2 . . ?
C28 C29 N10 119.7(16) . . ?
C28 C29 H29 120.2 . . ?
C7 C8 H8 120.2 . . ?
C9 C8 C7 119.6(18) . . ?
C9 C8 H8 120.2 . . ?
C10 C9 H9 120.2 . . ?
C8 C9 C10 119.6(19) . . ?
C8 C9 H9 120.2 . . ?
O5 N11 C35 117.8(12) . . ?
C31 N11 O5 118.2(15) . . ?
C31 N11 C35 123.9(17) . . ?
C17 N8 O2 118.7(11) . . ?
C17 N8 C13 123.0(13) . . ?
C13 N8 O2 118.3(12) . . ?
H18A C18 H18B 109.5 . . ?
H18A C18 H18C 109.5 . . ?
H18B C18 H18C 109.5 . . ?
C13 C18 H18A 109.5 . . ?
C13 C18 H18B 109.5 . . ?
C13 C18 H18C 109.5 . . ?
N8 C17 H17 120.0 . . ?
N8 C17 C16 120.0(16) . . ?
C16 C17 H17 120.0 . . ?
N9 C23 H23 120.2 . . ?
N9 C23 C22 119.7(16) . . ?
C22 C23 H23 120.2 . . ?
N9 C19 C20 117.6(15) . . ?
N9 C19 C24 116.9(16) . . ?
C20 C19 C24 125.5(16) . . ?
C25 C26 H26 119.0 . . ?
C27 C26 C25 122.0(18) . . ?
C27 C26 H26 119.0 . . ?
N11 C31 C32 118(2) . . ?
N11 C31 C36 118.6(19) . . ?
C32 C31 C36 123(2) . . ?
C29 C28 H28 120.4 . . ?
C29 C28 C27 119.2(17) . . ?
C27 C28 H28 120.4 . . ?
N8 C13 C18 119.2(15) . . ?
N8 C13 C14 116.3(17) . . ?
C14 C13 C18 124.6(18) . . ?
N11 C35 H35 121.0 . . ?
C34 C35 N11 117.9(16) . . ?
C34 C35 H35 121.0 . . ?
C13 C14 H14 119.3 . . ?
C13 C14 C15 121.4(18) . . ?
C15 C14 H14 119.3 . . ?
C25 C30 H30A 109.5 . . ?
C25 C30 H30B 109.5 . . ?
C25 C30 H30C 109.5 . . ?
H30A C30 H30B 109.5 . . ?
H30A C30 H30C 109.5 . . ?
H30B C30 H30C 109.5 . . ?
C17 C16 H16 120.0 . . ?
C15 C16 C17 119.9(18) . . ?
C15 C16 H16 120.0 . . ?
C31 C32 H32 119.4 . . ?
C33 C32 C31 121(2) . . ?
C33 C32 H32 119.4 . . ?
C7 C12 H12A 109.5 . . ?
C7 C12 H12B 109.5 . . ?
C7 C12 H12C 109.5 . . ?
H12A C12 H12B 109.5 . . ?
H12A C12 H12C 109.5 . . ?
H12B C12 H12C 109.5 . . ?
C20 C21 H21 120.2 . . ?
C20 C21 C22 119.6(19) . . ?
C22 C21 H21 120.2 . . ?
C35 C34 H34 119.5 . . ?
C35 C34 C33 120.9(19) . . ?
C33 C34 H34 119.5 . . ?
C14 C15 H15 120.3 . . ?
C16 C15 C14 119.3(17) . . ?
C16 C15 H15 120.3 . . ?
C26 C27 C28 119.4(18) . . ?
C26 C27 H27 120.3 . . ?
C28 C27 H27 120.3 . . ?
C32 C33 C34 118(2) . . ?
C32 C33 H33 121.0 . . ?
C34 C33 H33 121.0 . . ?
C19 C20 H20 119.3 . . ?
C21 C20 C19 121.4(18) . . ?
C21 C20 H20 119.3 . . ?
C19 C24 H24A 109.5 . . ?
C19 C24 H24B 109.5 . . ?
C19 C24 H24C 109.5 . . ?
H24A C24 H24B 109.5 . . ?
H24A C24 H24C 109.5 . . ?
H24B C24 H24C 109.5 . . ?
C23 C22 H22 120.6 . . ?
C21 C22 C23 118.8(19) . . ?
C21 C22 H22 120.6 . . ?
C31 C36 H36A 109.5 . . ?
C31 C36 H36B 109.5 . . ?
C31 C36 H36C 109.5 . . ?
H36A C36 H36B 109.5 . . ?
H36A C36 H36C 109.5 . . ?
H36B C36 H36C 109.5 . . ?
H6A O6 H6B 103(4) . . ?
H9A O9 H9B 105(4) . . ?
H8A O8 H8B 104(4) . . ?
H7A O7 H7B 106(4) . . ?

loop_
_geom_bond_atom_site_label_1
_geom_bond_atom_site_label_2
_geom_bond_distance
_geom_bond_site_symmetry_2
_geom_bond_publ_flag
Er1 O5 2.263(9) . ?
Er1 N1 2.347(11) . ?
Er1 O1 2.269(8) . ?
Er1 O3 2.298(11) . ?
Er1 O2 2.276(11) . ?
Er1 N2 2.339(12) 3_445 ?
Er1 O4 2.284(10) . ?
Fe1 C6 1.921(16) . ?
Fe1 C2 1.926(12) . ?
Fe1 C1 1.899(14) . ?
Fe1 C5 1.958(14) . ?
Fe1 C3 1.933(16) . ?
Fe1 C4 1.970(16) . ?
O5 N11 1.337(14) . ?
N1 C1 1.158(15) . ?
C6 N6 1.130(17) . ?
N9 O3 1.347(15) . ?
N9 C23 1.332(17) . ?
N9 C19 1.350(17) . ?
O1 N7 1.350(13) . ?
C2 N2 1.141(16) . ?
N3 C3 1.158(17) . ?
O2 N8 1.355(13) . ?
C5 N5 1.146(15) . ?
N4 C4 1.119(16) . ?
N7 C7 1.304(18) . ?
N7 C11 1.35(2) . ?
N10 C25 1.321(18) . ?
N10 O4 1.329(13) . ?
N10 C29 1.387(17) . ?
C25 C26 1.42(2) . ?
C25 C30 1.45(2) . ?
C7 C8 1.41(2) . ?
C7 C12 1.49(2) . ?
N2 Er1 2.339(12) 3 ?
C10 H10 0.9300 . ?
C10 C11 1.36(2) . ?
C10 C9 1.37(3) . ?
C11 H11 0.9300 . ?
C29 H29 0.9300 . ?
C29 C28 1.35(2) . ?
C8 H8 0.9300 . ?
C8 C9 1.34(2) . ?
C9 H9 0.9300 . ?
N11 C31 1.33(2) . ?
N11 C35 1.364(17) . ?
N8 C17 1.342(17) . ?
N8 C13 1.352(18) . ?
C18 H18A 0.9600 . ?
C18 H18B 0.9600 . ?
C18 H18C 0.9600 . ?
C18 C13 1.47(2) . ?
C17 H17 0.9300 . ?
C17 C16 1.36(2) . ?
C23 H23 0.9300 . ?
C23 C22 1.38(2) . ?
C19 C20 1.36(2) . ?
C19 C24 1.46(2) . ?
C26 H26 0.9300 . ?
C26 C27 1.32(2) . ?
C31 C32 1.39(3) . ?
C31 C36 1.46(2) . ?
C28 H28 0.9300 . ?
C28 C27 1.41(2) . ?
C13 C14 1.38(2) . ?
C35 H35 0.9300 . ?
C35 C34 1.35(2) . ?
C14 H14 0.9300 . ?
C14 C15 1.39(3) . ?
C30 H30A 0.9600 . ?
C30 H30B 0.9600 . ?
C30 H30C 0.9600 . ?
C16 H16 0.9300 . ?
C16 C15 1.34(2) . ?
C32 H32 0.9300 . ?
C32 C33 1.35(3) . ?
C12 H12A 0.9600 . ?
C12 H12B 0.9600 . ?
C12 H12C 0.9600 . ?
C21 H21 0.9300 . ?
C21 C20 1.36(2) . ?
C21 C22 1.37(2) . ?
C34 H34 0.9300 . ?
C34 C33 1.42(3) . ?
C15 H15 0.9300 . ?
C27 H27 0.9300 . ?
C33 H33 0.9300 . ?
C20 H20 0.9300 . ?
C24 H24A 0.9600 . ?
C24 H24B 0.9600 . ?
C24 H24C 0.9600 . ?
C22 H22 0.9300 . ?
C36 H36A 0.9600 . ?
C36 H36B 0.9600 . ?
C36 H36C 0.9600 . ?
O6 H6A 0.96(3) . ?
O6 H6B 0.97(3) . ?
O9 H9A 0.96(3) . ?
O9 H9B 0.96(3) . ?
O8 H8A 0.97(3) . ?
O8 H8B 0.96(3) . ?
O7 H7A 0.96(3) . ?
O7 H7B 0.95(3) . ?

loop_
_geom_hbond_atom_site_label_D
_geom_hbond_atom_site_label_H
_geom_hbond_atom_site_label_A
_geom_hbond_distance_DH
_geom_hbond_distance_HA
_geom_hbond_distance_DA
_geom_hbond_angle_DHA
_geom_hbond_site_symmetry_A
O9 H9B N5 0.96(3) 2.21(10) 3.00(2) 139(13) .
O8 H8B N6 0.96(3) 2.04(17) 2.83(2) 138(20) .
O7 H7A N4 0.96(3) 2.10(13) 2.90(2) 139(16) .
O6 H6A N3 0.96(3) 2.00(10) 2.886(19) 152(18) .

loop_
_geom_torsion_atom_site_label_1
_geom_torsion_atom_site_label_2
_geom_torsion_atom_site_label_3
_geom_torsion_atom_site_label_4
_geom_torsion
_geom_torsion_site_symmetry_1
_geom_torsion_site_symmetry_2
_geom_torsion_site_symmetry_3
_geom_torsion_site_symmetry_4
_geom_torsion_publ_flag
Er1 O5 N11 C31 -109.8(15) . . . . ?
Er1 O5 N11 C35 73.7(15) . . . . ?
Er1 O1 N7 C7 106.1(13) . . . . ?
Er1 O1 N7 C11 -76.6(15) . . . . ?
Er1 O2 N8 C17 77.2(13) . . . . ?
Er1 O2 N8 C13 -99.9(13) . . . . ?
O5 N11 C31 C32 -174.1(14) . . . . ?
O5 N11 C31 C36 5(2) . . . . ?
O5 N11 C35 C34 172.5(13) . . . . ?
N9 C23 C22 C21 3(3) . . . . ?
N9 C19 C20 C21 0(3) . . . . ?
O1 N7 C7 C8 -179.4(14) . . . . ?
O1 N7 C7 C12 0(2) . . . . ?
O1 N7 C11 C10 179.8(18) . . . . ?
O3 N9 C23 C22 178.4(14) . . . . ?
O3 N9 C19 C20 179.8(14) . . . . ?
O3 N9 C19 C24 -1(2) . . . . ?
O2 N8 C17 C16 -179.9(14) . . . . ?
O2 N8 C13 C18 -2(2) . . . . ?
O2 N8 C13 C14 178.4(14) . . . . ?
N7 C7 C8 C9 -2(3) . . . . ?
N10 C25 C26 C27 -2(3) . . . . ?
N10 C29 C28 C27 1(3) . . . . ?
C25 N10 O4 Er1 98.9(15) . . . . ?
C25 N10 C29 C28 -2(2) . . . . ?
C25 C26 C27 C28 0(3) . . . . ?
C7 N7 C11 C10 -3(3) . . . . ?
C7 C8 C9 C10 1(3) . . . . ?
O4 N10 C25 C26 178.6(13) . . . . ?
O4 N10 C25 C30 -4(2) . . . . ?
O4 N10 C29 C28 -178.3(15) . . . . ?
C11 N7 C7 C8 3(2) . . . . ?
C11 N7 C7 C12 -177.4(14) . . . . ?
C11 C10 C9 C8 0(4) . . . . ?
C29 N10 C25 C26 3(2) . . . . ?
C29 N10 C25 C30 -180.0(15) . . . . ?
C29 N10 O4 Er1 -85.0(15) . . . . ?
C29 C28 C27 C26 0(3) . . . . ?
C9 C10 C11 N7 1(3) . . . . ?
N11 C31 C32 C33 0(3) . . . . ?
N11 C35 C34 C33 3(2) . . . . ?
N8 C17 C16 C15 2(3) . . . . ?
N8 C13 C14 C15 1(3) . . . . ?
C18 C13 C14 C15 -179.1(19) . . . . ?
C17 N8 C13 C18 -178.7(16) . . . . ?
C17 N8 C13 C14 1(2) . . . . ?
C17 C16 C15 C14 0(3) . . . . ?
C23 N9 O3 Er1 -74.0(13) . . . . ?
C23 N9 C19 C20 1(2) . . . . ?
C23 N9 C19 C24 -179.6(15) . . . . ?
C19 N9 O3 Er1 107.5(12) . . . . ?
C19 N9 C23 C22 -3(2) . . . . ?
C31 N11 C35 C34 -4(2) . . . . ?
C31 C32 C33 C34 -1(3) . . . . ?
C13 N8 C17 C16 -3(2) . . . . ?
C13 C14 C15 C16 -2(3) . . . . ?
C35 N11 C31 C32 2(3) . . . . ?
C35 N11 C31 C36 -178.6(14) . . . . ?
C35 C34 C33 C32 -1(3) . . . . ?
C30 C25 C26 C27 -178.9(19) . . . . ?
C12 C7 C8 C9 178.6(18) . . . . ?
C20 C21 C22 C23 -2(3) . . . . ?
C24 C19 C20 C21 -178.6(18) . . . . ?
C22 C21 C20 C19 0(3) . . . . ?
C36 C31 C32 C33 -179.1(19) . . . . ?
